data_1507222
loop_
_publ_author_name
'Yoshikawa, Hirofumi'
'Nishikiori, Shin-ichi'
'Ishida, Toshimasa'

_publ_section_title
;
 Crystal Structure and Spectroscopic Properties of the CT Complex of
 Methyl Viologen Dication ando-Dimethoxybenzene Included in a
 Polycyano&#x2212;Polycadmate Host and Electrostatic Effects on Its CT
 Absorption
;
_journal_issue 35
_journal_name_full 'The Journal of Physical Chemistry B'
_journal_page_first 9261
_journal_paper_doi 10.1021/jp035030d
_journal_volume 107
_journal_year 2003
_chemical_formula_structural '(Cd3 C6.553 N6.553 O1 Cl1.447 H2) (C12 N2 H14) (C8 O2 H10)'
_chemical_formula_sum 'C26.553 H26 Cd3 Cl1.447 N8.553 O3'
_chemical_formula_weight 901.465
_space_group_IT_number 62
_symmetry_cell_setting orthorhombic
_symmetry_space_group_name_Hall '-P 2ac 2n'
_symmetry_space_group_name_H-M 'P n m a'
_atom_sites_solution_hydrogens geom
_atom_sites_solution_primary direct
_atom_sites_solution_secondary difmap
_audit_creation_method SHELXL-97
_cell_angle_alpha 90.00
_cell_angle_beta 90.00
_cell_angle_gamma 90.00
_cell_formula_units_Z 4
_cell_length_a 15.4750(2)
_cell_length_b 8.8408(1)
_cell_length_c 25.0585(4)
_cell_measurement_reflns_used 81707
_cell_measurement_temperature 293(2)
_cell_measurement_theta_max 29.94
_cell_measurement_theta_min 1.32
_cell_volume 3428.29(8)
_computing_molecular_graphics 'ORTEP 3 for windows'
_computing_structure_refinement 'SHELXL-97 (Sheldrick, 1997)'
_computing_structure_solution 'SHELXS-97 (Sheldrick, 1990)'
_diffrn_ambient_temperature 293(2)
_diffrn_measured_fraction_theta_full 0.998
_diffrn_measured_fraction_theta_max 0.998
_diffrn_measurement_device_type 'Rigaku RAXIS-RAPID'
_diffrn_measurement_method \w
_diffrn_radiation_monochromator graphite
_diffrn_radiation_source 'fine-focus sealed tube'
_diffrn_radiation_type MoK\a
_diffrn_radiation_wavelength 0.71069
_diffrn_reflns_av_R_equivalents 0.053
_diffrn_reflns_av_sigmaI/netI 0.0737
_diffrn_reflns_limit_h_max 21
_diffrn_reflns_limit_h_min 0
_diffrn_reflns_limit_k_max 12
_diffrn_reflns_limit_k_min 0
_diffrn_reflns_limit_l_max 0
_diffrn_reflns_limit_l_min -35
_diffrn_reflns_number 51929
_diffrn_reflns_theta_full 29.93
_diffrn_reflns_theta_max 29.93
_diffrn_reflns_theta_min 1.55
_exptl_absorpt_coefficient_mu 1.984
_exptl_absorpt_correction_T_max 1.0659
_exptl_absorpt_correction_T_min 0.8589
_exptl_absorpt_correction_type empirical
_exptl_absorpt_process_details 'PROCESS-AUTO, RIGAKU Co., Tokyo, Japan(1998)'
_exptl_crystal_colour red
_exptl_crystal_density_diffrn 1.746
_exptl_crystal_description needle
_exptl_crystal_F_000 1751.152
_exptl_crystal_size_max 0.26
_exptl_crystal_size_mid 0.12
_exptl_crystal_size_min 0.10
_refine_diff_density_max 0.578
_refine_diff_density_min -0.844
_refine_diff_density_rms 0.117
_refine_ls_extinction_method none
_refine_ls_goodness_of_fit_ref 0.881
_refine_ls_hydrogen_treatment noref
_refine_ls_matrix_type full
_refine_ls_number_parameters 228
_refine_ls_number_reflns 5259
_refine_ls_number_restraints 1
_refine_ls_restrained_S_all 0.881
_refine_ls_R_factor_all 0.0720
_refine_ls_R_factor_gt 0.0324
_refine_ls_shift/su_max 0.854
_refine_ls_shift/su_mean 0.026
_refine_ls_structure_factor_coef Fsqd
_refine_ls_weighting_details 'calc w=1/[\s^2^(Fo^2^)+(0.0513P)^2^] where P=(Fo^2^+2Fc^2^)/3'
_refine_ls_weighting_scheme calc
_refine_ls_wR_factor_gt 0.0733
_refine_ls_wR_factor_ref 0.1075
_reflns_number_gt 3016
_reflns_number_total 5259
_reflns_threshold_expression >2sigma(I)
_cod_data_source_file jp035030dsi20030417_125614.cif
_cod_data_source_block odclath
_cod_original_sg_symbol_H-M Pnma
_cod_database_code 1507222

loop_
_symmetry_equiv_pos_as_xyz
x,y,z
1/2-x,-y,1/2+z
1/2+x,1/2-y,1/2-z
-x,1/2+y,-z
-x,-y,-z
1/2+x,y,1/2-z
1/2-x,1/2+y,1/2+z
x,1/2-y,z

loop_
_atom_site_label
_atom_site_type_symbol
_atom_site_fract_x
_atom_site_fract_y
_atom_site_fract_z
_atom_site_U_iso_or_equiv
_atom_site_adp_type
_atom_site_occupancy
_atom_site_symmetry_multiplicity
_atom_site_calc_flag
_atom_site_refinement_flags
Cd1 Cd 0.45892(3) 0.7500 0.11569(2) 0.04029(13) Uani 1 2 d S
Cd2 Cd 0.17690(3) 0.2500 0.40495(2) 0.04237(14) Uani 1 2 d S
Cd3 Cd 0.26414(3) 0.2500 0.18509(2) 0.04713(15) Uani 1 2 d S
Cl1 Cl 0.37107(16) 0.7500 0.02861(10) 0.0741(6) Uani 1 2 d S
Cl2 Cl 0.1457(11) 0.2500 0.1198(6) 0.050(3) Uani 0.447(4) 2 d SP
C5 C 0.144(4) 0.2500 0.1343(16) 0.057(12) Uani 0.553(4) 2 d SP
N5 N 0.1136(19) 0.2500 0.1042(10) 0.080(8) Uani 0.553(4) 2 d SP
O1 O 0.5539(6) 0.7500 0.1959(4) 0.157(4) Uani 1 2 d S
H1 H 0.5362 0.6585 0.2136 0.236 Uiso 1 1 d .
N1 N 0.5589(3) 0.9351(4) 0.0945(2) 0.0614(12) Uani 1 1 d .
C1 C 0.6012(3) 1.0388(5) 0.0946(2) 0.0485(11) Uani 1 1 d .
N2 N 0.2045(4) 0.2500 0.3117(3) 0.0590(17) Uani 1 2 d S
C2 C 0.2218(5) 0.2500 0.2692(3) 0.0494(17) Uani 1 2 d S
C3 C 0.3127(5) 0.2500 0.4332(3) 0.0450(16) Uani 1 2 d S
N3 N 0.3751(5) 0.2500 0.4519(4) 0.083(3) Uani 1 2 d S
C4 C 0.3395(3) 0.4558(6) 0.1677(2) 0.0544(13) Uani 1 1 d .
N4 N 0.3776(3) 0.5606(5) 0.1562(2) 0.0623(12) Uani 1 1 d .
N101 N 0.3253(4) 0.2500 0.0198(2) 0.0479(14) Uani 1 2 d S
N102 N -0.0881(4) 0.2500 -0.0927(3) 0.0604(17) Uani 1 2 d S
C101 C 0.2862(3) 0.1197(6) 0.0099(2) 0.0586(14) Uani 1 1 d .
H101 H 0.3145 0.0294 0.0173 0.070 Uiso 1 1 calc .
C102 C 0.2051(3) 0.1166(5) -0.0110(2) 0.0553(13) Uani 1 1 d .
H102 H 0.1785 0.0240 -0.0174 0.066 Uiso 1 1 calc .
C103 C 0.1614(4) 0.2500 -0.0231(3) 0.0414(15) Uani 1 2 d S
C104 C 0.0735(4) 0.2500 -0.0475(3) 0.0440(16) Uani 1 2 d S
C105 C 0.0312(3) 0.1158(5) -0.0593(2) 0.0527(12) Uani 1 1 d .
H105 H 0.0574 0.0236 -0.0518 0.063 Uiso 1 1 calc .
C106 C -0.0491(3) 0.1192(6) -0.0820(2) 0.0589(14) Uani 1 1 d .
H106 H -0.0769 0.0289 -0.0901 0.071 Uiso 1 1 calc .
C111 C 0.4156(5) 0.2500 0.0427(4) 0.073(3) Uani 1 2 d S
H111 H 0.4546 0.2959 0.0177 0.109 Uiso 0.50 1 calc P
H121 H 0.4335 0.1478 0.0495 0.109 Uiso 0.50 1 calc P
H131 H 0.4162 0.3063 0.0754 0.109 Uiso 0.50 1 calc P
C112 C -0.1723(6) 0.2500 -0.1203(5) 0.104(4) Uani 1 2 d S
H112 H -0.2154 0.2066 -0.0974 0.156 Uiso 0.50 1 calc P
H122 H -0.1680 0.1914 -0.1525 0.156 Uiso 0.50 1 calc P
H132 H -0.1882 0.3520 -0.1291 0.156 Uiso 0.50 1 calc P
O201 O 0.0008(4) 0.1073(6) -0.2078(2) 0.118(2) Uani 1 1 d .
C201 C 0.0766(4) 0.1730(7) -0.1931(2) 0.0704(16) Uani 1 1 d .
C202 C 0.1479(6) 0.0938(12) -0.1795(4) 0.126(3) Uani 1 1 d .
H202 H 0.1473 -0.0114 -0.1785 0.151 Uiso 1 1 calc .
C203 C 0.2208(6) 0.1727(19) -0.1674(4) 0.207(12) Uani 1 1 d .
H203 H 0.2712 0.1208 -0.1590 0.249 Uiso 1 1 calc .
C204 C 0.0000(10) -0.0533(12) -0.2166(5) 0.254(9) Uani 1 1 d .
H204 H 0.0486 -0.0811 -0.2383 0.382 Uiso 1 1 calc .
H214 H -0.0525 -0.0812 -0.2345 0.382 Uiso 1 1 calc .
H224 H 0.0034 -0.1048 -0.1830 0.382 Uiso 1 1 calc .

loop_
_atom_site_aniso_label
_atom_site_aniso_U_11
_atom_site_aniso_U_22
_atom_site_aniso_U_33
_atom_site_aniso_U_23
_atom_site_aniso_U_13
_atom_site_aniso_U_12
Cd1 0.0404(3) 0.0322(2) 0.0483(3) 0.000 0.0043(2) 0.000
Cd2 0.0391(3) 0.0340(2) 0.0540(3) 0.000 0.0020(2) 0.000
Cd3 0.0511(3) 0.0414(2) 0.0489(3) 0.000 0.0139(2) 0.000
Cl1 0.0859(15) 0.0550(11) 0.0813(16) 0.000 -0.0016(13) 0.000
Cl2 0.061(5) 0.058(4) 0.031(9) 0.000 0.002(5) 0.000
C5 0.093(19) 0.057(11) 0.02(2) 0.000 0.020(17) 0.000
N5 0.13(2) 0.039(7) 0.068(19) 0.000 0.047(16) 0.000
O1 0.105(6) 0.237(12) 0.130(8) 0.000 -0.005(6) 0.000
N1 0.057(3) 0.042(2) 0.085(3) 0.002(2) 0.000(2) -0.006(2)
C1 0.046(2) 0.041(2) 0.059(3) 0.004(2) 0.001(2) -0.002(2)
N2 0.070(4) 0.061(4) 0.046(4) 0.000 0.013(3) 0.000
C2 0.059(5) 0.049(4) 0.040(4) 0.000 0.009(4) 0.000
C3 0.049(4) 0.026(3) 0.059(5) 0.000 -0.004(4) 0.000
N3 0.074(5) 0.042(3) 0.133(8) 0.000 -0.013(5) 0.000
C4 0.059(3) 0.049(3) 0.055(3) 0.005(3) 0.010(2) -0.005(2)
N4 0.063(3) 0.056(3) 0.068(3) 0.013(2) 0.011(2) -0.004(2)
N101 0.050(3) 0.050(3) 0.044(4) 0.000 0.007(3) 0.000
N102 0.039(3) 0.081(4) 0.061(4) 0.000 0.009(3) 0.000
C101 0.061(3) 0.049(3) 0.066(4) -0.007(3) -0.004(3) 0.015(3)
C102 0.060(3) 0.033(2) 0.072(4) -0.010(2) 0.001(3) 0.005(2)
C103 0.047(4) 0.034(3) 0.043(4) 0.000 0.008(3) 0.000
C104 0.045(4) 0.040(3) 0.046(4) 0.000 0.012(3) 0.000
C105 0.055(3) 0.038(2) 0.065(3) -0.003(2) 0.004(3) -0.002(2)
C106 0.055(3) 0.057(3) 0.065(4) -0.004(3) 0.009(3) -0.009(3)
C111 0.048(5) 0.092(6) 0.079(7) 0.000 -0.006(4) 0.000
C112 0.045(5) 0.125(9) 0.140(11) 0.000 -0.012(6) 0.000
O201 0.130(5) 0.110(4) 0.115(5) -0.026(4) 0.029(4) -0.044(4)
C201 0.078(4) 0.067(3) 0.066(4) -0.002(3) 0.014(3) -0.009(3)
C202 0.135(8) 0.136(8) 0.107(7) 0.036(6) 0.024(6) 0.058(7)
C203 0.114(7) 0.37(4) 0.133(8) 0.056(12) -0.024(6) 0.080(12)
C204 0.43(2) 0.134(8) 0.198(13) -0.096(8) 0.189(14) -0.174(11)

loop_
_atom_type_symbol
_atom_type_description
_atom_type_scat_dispersion_real
_atom_type_scat_dispersion_imag
_atom_type_scat_source
C C 0.0033 0.0016 'International Tables Vol C Tables 4.2.6.8 and 6.1.1.4'
H H 0.0000 0.0000 'International Tables Vol C Tables 4.2.6.8 and 6.1.1.4'
Cd Cd -0.8075 1.2024 'International Tables Vol C Tables 4.2.6.8 and 6.1.1.4'
N N 0.0061 0.0033 'International Tables Vol C Tables 4.2.6.8 and 6.1.1.4'
Cl Cl 0.1484 0.1585 'International Tables Vol C Tables 4.2.6.8 and 6.1.1.4'
O O 0.0106 0.0060 'International Tables Vol C Tables 4.2.6.8 and 6.1.1.4'

loop_
_geom_angle_atom_site_label_1
_geom_angle_atom_site_label_2
_geom_angle_atom_site_label_3
_geom_angle
_geom_angle_site_symmetry_1
_geom_angle_site_symmetry_3
Cl1 Cd1 O1 175.7(2) . .
Cl1 Cd1 N1 99.14(13) . .
Cl1 Cd1 N4 94.83(13) . .
O1 Cd1 N1 77.91(19) . .
O1 Cd1 N4 88.11(19) . .
N1 Cd1 N4 166.02(17) . .
N1 Cd1 N1 90.02(15) . 8_565
N1 Cd1 N4 87.30(15) . 8_565
N4 Cd1 N4 92.01(16) . 8_565
N2 Cd2 C3 98.3(2) . .
N2 Cd2 C1 95.77(15) . 3_465
C1 Cd2 C3 120.13(13) 3_465 .
C1 Cd2 C1 115.79(17) 3_465 6_445
Cl2 Cd3 C2 114.5(4) . .
Cl2 Cd3 C4 105.2(2) . .
C2 Cd3 C4 110.23(16) . .
C2 Cd3 C5 107.1(13) . .
C4 Cd3 C5 109.0(6) . .
C4 Cd3 C4 111.24(18) . 8_555
Cd1 O1 H1 101.77 . .
H1 O1 H1 114.40 . 8_565
Cd1 N1 C1 164.5(4) . .
Cd1 N4 C4 168.1(4) . .
Cd2 N2 C2 176.2(6) . .
Cd2 C3 N3 172.7(8) . .
Cd3 C2 N2 176.8(7) . .
Cd3 C4 N4 176.7(5) . .
Cd3 C5 N5 156(5) . .
C101 N101 C101 120.8(5) . 8_555
C101 N101 C111 119.6(3) . .
C106 N102 C106 120.5(6) . 8_555
C106 N102 C112 119.7(3) . .
N101 C101 C102 120.7(5) . .
C101 C102 C103 121.0(5) . .
C102 C103 C104 122.1(3) . .
C102 C103 C102 115.7(5) . 8_555
C103 C104 C105 121.2(3) . .
C105 C104 C105 117.6(5) . 8_555
C104 C105 C106 119.9(5) . .
N102 C106 C105 121.0(5) . .
N101 C101 H101 119.63 . .
C102 C101 H101 119.63 . .
C101 C102 H102 119.50 . .
C103 C102 H102 119.52 . .
C106 C105 H105 119.99 . .
C104 C105 H105 120.08 . .
C105 C106 H106 119.53 . .
N102 C106 H106 119.49 . .
N101 C111 H111 109.49 . .
N101 C111 H131 109.49 . .
N101 C111 H121 109.53 . .
H111 C111 H121 109.40 . .
H111 C111 H131 109.40 . .
H121 C111 H131 109.51 . .
N102 C112 H122 109.42 . .
N102 C112 H132 109.51 . .
N102 C112 H112 109.48 . .
H112 C112 H122 109.54 . .
H112 C112 H132 109.55 . .
H122 C112 H132 109.33 . .
C201 O201 C204 118.1(8) . .
O201 C201 C202 123.5(7) . .
O201 C201 C201 115.3(6) . 8_555
C201 C201 C202 121.2(7) 8_555 .
C201 C202 C203 117.9(10) . .
C201 C202 H202 121.12 . .
C203 C202 H202 120.98 . .
C202 C203 C203 120.8(10) . 8_555
C202 C203 H203 119.56 . .
C203 C203 H203 119.60 8_555 .
O201 C204 H204 109.46 . .
O201 C204 H214 109.44 . .
O201 C204 H224 109.51 . .
H204 C204 H214 109.42 . .
H204 C204 H224 109.44 . .
H214 C204 H224 109.55 . .

loop_
_geom_bond_atom_site_label_1
_geom_bond_atom_site_label_2
_geom_bond_distance
_geom_bond_site_symmetry_2
Cd1 N1 2.314(4) .
Cd1 N4 2.328(5) .
Cd1 O1 2.490(10) .
Cd1 Cl1 2.571(3) .
Cd2 C1 2.204(4) 3_465
Cd2 C3 2.218(8) .
Cd2 N2 2.375(7) .
Cd3 C2 2.207(8) .
Cd3 C4 2.205(5) .
Cd3 C5 2.25(6) .
Cd3 Cl2 2.457(16) .
N1 C1 1.127(6) .
N2 C2 1.098(11) .
N3 C3 1.073(11) .
N4 C4 1.135(7) .
N5 C5 0.89(6) .
O1 H1 0.9624 .
N101 C101 1.325(6) .
N101 C111 1.511(10) .
N102 C106 1.332(6) .
N102 C112 1.475(12) .
C101 C102 1.360(7) .
C102 C103 1.393(6) .
C103 C104 1.491(9) .
C104 C105 1.387(6) .
C105 C106 1.367(7) .
C101 H101 0.9292 .
C102 H102 0.9302 .
C105 H105 0.9296 .
C106 H106 0.9293 .
C111 H111 0.9599 .
C111 H121 0.9603 .
C111 H131 0.9588 .
C112 H112 0.9599 .
C112 H122 0.9612 .
C112 H132 0.9604 .
O201 C201 1.360(9) .
O201 C204 1.437(12) .
C201 C201 1.361(9) 8_555
C201 C202 1.350(11) .
C202 C203 1.361(15) .
C203 C203 1.37(2) 8_555
C202 H202 0.9304 .
C203 H203 0.9291 .
C204 H204 0.9601 .
C204 H214 0.9603 .
C204 H224 0.9586 .

loop_
_geom_contact_atom_site_label_1
_geom_contact_atom_site_label_2
_geom_contact_distance
_geom_contact_site_symmetry_2
Cl1 Cd2 3.186(3) 2_564
Cl1 H101 2.6359 1_565
Cl2 C102 3.603(15) .
Cl2 C103 3.589(17) .
Cl2 H106 2.7870 4_555
O1 O201 2.852(10) 2_565
N1 Cd2 3.329(4) 3_565
N3 H102 2.6735 2_555
N3 H105 2.6364 7_555
N5 C102 3.42(2) .
N5 C103 3.27(3) .
C1 C101 3.443(7) 5_665
C1 H203 2.9145 5_665
C1 Cd2 2.204(4) 6_565
C3 C102 3.541(5) 7_555
C3 H102 2.7238 7_555
C4 H204 2.9417 7_555
H1 O201 2.1005 7_555
H1 C204 2.6228 7_555
C101 Cl1 3.554(5) 8_555
C102 Cl2 3.603(15) .
C103 Cl2 3.589(17) .
C105 C202 3.517(11) .
C105 C201 3.463(7) .
C106 C201 3.429(7) .
C106 O201 3.247(7) .
C204 C204 3.478(15) 8_545
H1 H214 2.4992 7_555
H224 Cl2 3.0789 4_545
H102 H106 3.1516 5_555

loop_
_geom_hbond_atom_site_label_D
_geom_hbond_atom_site_label_H
_geom_hbond_atom_site_label_A
_geom_hbond_distance_DH
_geom_hbond_distance_HA
_geom_hbond_distance_DA
_geom_hbond_angle_DHA
_geom_hbond_site_symmetry_A
O1 H1 O201 0.9600 2.1000 2.852(10) 134.00 7_555

loop_
_geom_torsion_atom_site_label_1
_geom_torsion_atom_site_label_2
_geom_torsion_atom_site_label_3
_geom_torsion_atom_site_label_4
_geom_torsion
_geom_torsion_site_symmetry_4
C204 O201 C201 C201 170.6(7) 8_555
C204 O201 C201 C202 -9.1(10) .
C102 C103 C104 C105 0.0(10) .
C102 C103 C104 C105 -179.9(6) 8_555
